data_7231046
loop_
_publ_author_name
'Enamullah, Mohammed'
'Vasylyeva, Vera'
'Quddus, Mohammad Abdul'
'Islam, Mohammad Khairul'
'H\"ofert, Simon-Patrick'
'Janiak, Christoph'

_publ_section_title
;
 Spontaneous resolution of a \D/\L-chiral-at-metal pseudo-tetrahedral
 Schiff-base zinc complex to a racemic conglomerate with C--H&#x22EF;O
 organized 41- and 43-helices
;
_journal_issue 33
_journal_name_full CrystEngComm
_journal_page_first 4724
_journal_paper_doi 10.1039/C8CE00839F
_journal_volume 20
_journal_year 2018
_chemical_absolute_configuration ad
_chemical_formula_moiety 'C24 H18 N4 O2 Zn1'
_chemical_formula_sum 'C24 H18 N4 O2 Zn'
_chemical_formula_weight 459.81
_chemical_name_systematic
; 
\L-bis[N-2-(pyridyl)salicylaldiminato-\k^2^N,O]zinc(II) 
;
_space_group_IT_number 96
_space_group_name_Hall 'P 4nw 2abw'
_space_group_name_H-M_alt 'P 43 21 2'
_symmetry_cell_setting tetragonal
_symmetry_space_group_name_Hall 'P 4nw 2abw'
_symmetry_space_group_name_H-M 'P 43 21 2'
_atom_sites_solution_hydrogens geom
_atom_sites_solution_primary direct
_atom_sites_solution_secondary difmap
_audit_creation_method SHELXL-97
_audit_update_record
;
2018-05-20 deposited with the CCDC.
2018-06-29 downloaded from the CCDC.
;
_cell_angle_alpha 90.00
_cell_angle_beta 90.00
_cell_angle_gamma 90.00
_cell_formula_units_Z 4
_cell_length_a 9.9138(3)
_cell_length_b 9.9138(3)
_cell_length_c 21.3276(8)
_cell_measurement_reflns_used 9934
_cell_measurement_temperature 296(2)
_cell_measurement_theta_max 64.80
_cell_measurement_theta_min 4.92
_cell_volume 2096.15(12)
_computing_cell_refinement 'SAINT (Bruker, 2006)'
_computing_data_collection 'APEX2 (Bruker, 2006)'
_computing_data_reduction SAINT
_computing_molecular_graphics 'DIAMOND (Crystal Impact, 2009)'
_computing_structure_refinement 'SHELXL-97 (Sheldrick, 2008)'
_computing_structure_solution 'SHELXS-97 (Sheldrick, 2008)'
_diffrn_ambient_temperature 296(2)
_diffrn_measured_fraction_theta_full 0.968
_diffrn_measured_fraction_theta_max 0.968
_diffrn_measurement_device_type 'Bruker Kappa APEX-II CCD area detector'
_diffrn_measurement_method '\f and \w scans'
_diffrn_radiation_monochromator 'multilayer mirror'
_diffrn_radiation_source 'microfocus sealed tube'
_diffrn_radiation_type CuK\a
_diffrn_radiation_wavelength 1.54178
_diffrn_reflns_av_R_equivalents 0.0273
_diffrn_reflns_av_sigmaI/netI 0.0123
_diffrn_reflns_limit_h_max 10
_diffrn_reflns_limit_h_min -11
_diffrn_reflns_limit_k_max 10
_diffrn_reflns_limit_k_min -11
_diffrn_reflns_limit_l_max 19
_diffrn_reflns_limit_l_min -24
_diffrn_reflns_number 15506
_diffrn_reflns_theta_full 64.80
_diffrn_reflns_theta_max 64.80
_diffrn_reflns_theta_min 4.92
_exptl_absorpt_coefficient_mu 1.862
_exptl_absorpt_correction_T_max 0.6050
_exptl_absorpt_correction_T_min 0.5229
_exptl_absorpt_correction_type multi-scan
_exptl_absorpt_process_details '(<i>SADABS</i>; Sheldrick, 1996)'
_exptl_crystal_colour yellow-brown
_exptl_crystal_density_diffrn 1.457
_exptl_crystal_density_method 'not measured'
_exptl_crystal_description prism
_exptl_crystal_F_000 944
_exptl_crystal_recrystallization_method 'Re-crystallisation from solvent: ethanol/methanol'
_exptl_crystal_size_max 0.27
_exptl_crystal_size_mid 0.25
_exptl_crystal_size_min 0.16
_refine_diff_density_max 0.135
_refine_diff_density_min -0.235
_refine_diff_density_rms 0.050
_refine_ls_abs_structure_details 'Flack H D (1983), Acta Cryst. A39, 876-881'
_refine_ls_abs_structure_Flack 0.03(2)
_refine_ls_extinction_method none
_refine_ls_goodness_of_fit_ref 1.143
_refine_ls_hydrogen_treatment mixed
_refine_ls_matrix_type full
_refine_ls_number_parameters 177
_refine_ls_number_reflns 1712
_refine_ls_number_restraints 0
_refine_ls_restrained_S_all 1.143
_refine_ls_R_factor_all 0.0204
_refine_ls_R_factor_gt 0.0203
_refine_ls_shift/su_max 0.001
_refine_ls_shift/su_mean 0.000
_refine_ls_structure_factor_coef Fsqd
_refine_ls_weighting_details 'calc w=1/[\s^2^(Fo^2^)+(0.0336P)^2^+0.1977P] where P=(Fo^2^+2Fc^2^)/3'
_refine_ls_weighting_scheme calc
_refine_ls_wR_factor_gt 0.0538
_refine_ls_wR_factor_ref 0.0539
_reflns_number_gt 1707
_reflns_number_total 1712
_reflns_threshold_expression >2sigma(I)
_cod_data_source_file c8ce00839f2.cif
_cod_data_source_block zns2-4
_cod_depositor_comments
;
The following automatic conversions were performed:

'_symmetry_cell_setting' value 'Tetragonal' changed to 'tetragonal'
according to
/home/data/users/saulius/crontab/automatic-downloads/rss-feeds/RSC/lib/dictionaries/cif_core.dic
dictionary named 'cif_core.dic' version 2.4.2 from 2011-04-26.

Automatic conversion script
Id: cif_fix_values 4973 2017-02-22 13:04:09Z antanas 

 Adding full bibliography for 7231045--7231052.cif.
;
_cod_original_sg_symbol_H-M P4(3)2(1)2
_cod_original_formula_sum 'C24 H18 N4 O2 Zn1'
_cod_database_code 7231046

loop_
_symmetry_equiv_pos_as_xyz
'x, y, z'
'-y+1/2, x+1/2, z+3/4'
'y+1/2, -x+1/2, z+1/4'
'x+1/2, -y+1/2, -z+1/4'
'-x+1/2, y+1/2, -z+3/4'
'-x, -y, z+1/2'
'y, x, -z'
'-y, -x, -z+1/2'

loop_
_atom_site_label
_atom_site_type_symbol
_atom_site_fract_x
_atom_site_fract_y
_atom_site_fract_z
_atom_site_U_iso_or_equiv
_atom_site_adp_type
_atom_site_occupancy
_atom_site_symmetry_multiplicity
_atom_site_calc_flag
_atom_site_refinement_flags
Zn1 Zn 0.84350(2) -0.15650(2) 1.0000 0.04136(11) Uani 1 2 d S
O1 O 0.65539(12) -0.14174(12) 1.02769(5) 0.0503(3) Uani 1 1 d .
N1 N 0.82359(13) -0.01829(13) 0.93217(5) 0.0399(3) Uani 1 1 d .
N2 N 1.04262(14) -0.07292(15) 0.91402(7) 0.0512(4) Uani 1 1 d .
C1 C 0.56758(15) -0.05550(15) 1.00714(7) 0.0400(3) Uani 1 1 d .
C2 C 0.43676(18) -0.0543(2) 1.03401(9) 0.0522(4) Uani 1 1 d .
C3 C 0.3394(2) 0.0339(2) 1.01420(9) 0.0597(5) Uani 1 1 d .
C4 C 0.3635(2) 0.1263(2) 0.96688(9) 0.0613(5) Uani 1 1 d .
C5 C 0.48725(19) 0.12786(19) 0.93980(8) 0.0532(5) Uani 1 1 d .
C6 C 0.59224(17) 0.03972(17) 0.95836(7) 0.0418(3) Uani 1 1 d .
C7 C 0.71584(18) 0.05267(17) 0.92476(8) 0.0430(3) Uani 1 1 d .
C8 C 0.93998(16) 0.00342(17) 0.89524(7) 0.0420(4) Uani 1 1 d .
C9 C 1.1595(2) -0.0595(2) 0.88296(10) 0.0642(5) Uani 1 1 d .
C10 C 1.1780(2) 0.0279(3) 0.83407(10) 0.0707(6) Uani 1 1 d .
C11 C 1.0708(3) 0.1036(3) 0.81499(10) 0.0774(7) Uani 1 1 d .
C12 C 0.9493(2) 0.0914(2) 0.84499(9) 0.0640(5) Uani 1 1 d .
H2 H 0.413(2) -0.128(2) 1.0656(10) 0.066(6) Uiso 1 1 d .
H3 H 0.259(3) 0.036(3) 1.0318(12) 0.091(8) Uiso 1 1 d .
H4 H 0.295(2) 0.195(2) 0.9549(10) 0.070(7) Uiso 1 1 d .
H5 H 0.508(2) 0.185(2) 0.9077(10) 0.074(7) Uiso 1 1 d .
H7 H 0.7204(19) 0.123(2) 0.8938(8) 0.051(5) Uiso 1 1 d .
H9 H 1.233(3) -0.117(3) 0.8998(11) 0.085(8) Uiso 1 1 d .
H10 H 1.259(2) 0.035(2) 0.8153(10) 0.067(6) Uiso 1 1 d .
H11 H 1.085(3) 0.166(3) 0.7856(14) 0.105(10) Uiso 1 1 d .
H12 H 0.881(3) 0.139(3) 0.8314(12) 0.085(8) Uiso 1 1 d .

loop_
_atom_site_aniso_label
_atom_site_aniso_U_11
_atom_site_aniso_U_22
_atom_site_aniso_U_33
_atom_site_aniso_U_23
_atom_site_aniso_U_13
_atom_site_aniso_U_12
Zn1 0.04186(13) 0.04186(13) 0.04037(17) 0.00469(8) -0.00469(8) 0.00684(12)
O1 0.0457(6) 0.0535(7) 0.0517(6) 0.0164(5) 0.0035(5) 0.0064(6)
N1 0.0411(7) 0.0443(7) 0.0343(6) 0.0018(5) -0.0003(5) 0.0036(5)
N2 0.0450(8) 0.0545(9) 0.0540(8) -0.0023(7) -0.0005(6) 0.0047(7)
C1 0.0407(8) 0.0415(8) 0.0377(8) -0.0017(7) -0.0021(7) 0.0022(6)
C2 0.0447(10) 0.0622(12) 0.0496(9) 0.0030(9) 0.0057(8) -0.0007(8)
C3 0.0424(10) 0.0741(12) 0.0627(11) -0.0068(10) 0.0049(9) 0.0081(9)
C4 0.0526(11) 0.0701(13) 0.0614(12) -0.0026(9) -0.0022(9) 0.0228(10)
C5 0.0567(11) 0.0546(11) 0.0484(9) 0.0050(8) -0.0017(8) 0.0172(8)
C6 0.0447(8) 0.0454(9) 0.0354(7) -0.0018(7) -0.0023(7) 0.0072(7)
C7 0.0503(9) 0.0433(8) 0.0352(7) 0.0032(7) -0.0010(7) 0.0054(7)
C8 0.0427(8) 0.0476(8) 0.0357(7) -0.0042(7) -0.0013(6) -0.0017(7)
C9 0.0468(10) 0.0741(13) 0.0717(12) -0.0122(10) 0.0010(10) 0.0061(10)
C10 0.0528(12) 0.0973(16) 0.0619(11) -0.0096(12) 0.0143(10) -0.0114(11)
C11 0.0727(16) 0.1051(19) 0.0545(11) 0.0197(12) 0.0141(11) -0.0123(13)
C12 0.0552(11) 0.0838(14) 0.0529(10) 0.0221(10) 0.0048(9) 0.0051(11)

loop_
_atom_type_symbol
_atom_type_description
_atom_type_scat_dispersion_real
_atom_type_scat_dispersion_imag
_atom_type_scat_source
C C 0.0181 0.0091 'International Tables Vol C Tables 4.2.6.8 and 6.1.1.4'
H H 0.0000 0.0000 'International Tables Vol C Tables 4.2.6.8 and 6.1.1.4'
N N 0.0311 0.0180 'International Tables Vol C Tables 4.2.6.8 and 6.1.1.4'
O O 0.0492 0.0322 'International Tables Vol C Tables 4.2.6.8 and 6.1.1.4'
Zn Zn -1.5491 0.6778 'International Tables Vol C Tables 4.2.6.8 and 6.1.1.4'

loop_
_geom_angle_atom_site_label_1
_geom_angle_atom_site_label_2
_geom_angle_atom_site_label_3
_geom_angle
_geom_angle_site_symmetry_1
_geom_angle_site_symmetry_3
O1 Zn1 O1 103.44(7) 7_647 .
O1 Zn1 N1 94.17(5) 7_647 7_647
O1 Zn1 N1 116.13(5) . 7_647
O1 Zn1 N1 116.13(5) 7_647 .
O1 Zn1 N1 94.17(5) . .
N1 Zn1 N1 131.07(8) 7_647 .
C1 O1 Zn1 125.86(10) . .
C7 N1 C8 121.68(13) . .
C7 N1 Zn1 122.94(11) . .
C8 N1 Zn1 115.23(10) . .
C8 N2 C9 117.12(16) . .
O1 C1 C2 118.90(16) . .
O1 C1 C6 124.61(14) . .
C2 C1 C6 116.48(15) . .
C3 C2 C1 121.72(19) . .
C3 C2 H2 119.7(12) . .
C1 C2 H2 118.2(12) . .
C2 C3 C4 121.74(19) . .
C2 C3 H3 121.2(18) . .
C4 C3 H3 117.1(18) . .
C5 C4 C3 118.31(18) . .
C5 C4 H4 119.9(13) . .
C3 C4 H4 121.6(13) . .
C4 C5 C6 122.63(18) . .
C4 C5 H5 122.2(15) . .
C6 C5 H5 115.1(15) . .
C5 C6 C7 115.85(15) . .
C5 C6 C1 119.12(16) . .
C7 C6 C1 125.02(15) . .
N1 C7 C6 127.00(15) . .
N1 C7 H7 116.2(11) . .
C6 C7 H7 116.8(11) . .
N2 C8 C12 122.73(16) . .
N2 C8 N1 111.72(14) . .
C12 C8 N1 125.55(15) . .
N2 C9 C10 123.7(2) . .
N2 C9 H9 113.4(15) . .
C10 C9 H9 122.9(15) . .
C11 C10 C9 118.1(2) . .
C11 C10 H10 121.4(15) . .
C9 C10 H10 120.5(14) . .
C10 C11 C12 119.9(2) . .
C10 C11 H11 118(2) . .
C12 C11 H11 122(2) . .
C11 C12 C8 118.4(2) . .
C11 C12 H12 118.7(18) . .
C8 C12 H12 122.9(18) . .

loop_
_geom_bond_atom_site_label_1
_geom_bond_atom_site_label_2
_geom_bond_distance
_geom_bond_site_symmetry_2
Zn1 O1 1.9616(12) 7_647
Zn1 O1 1.9616(12) .
Zn1 N1 2.0023(12) 7_647
Zn1 N1 2.0023(12) .
O1 C1 1.2964(19) .
N1 C7 1.289(2) .
N1 C8 1.413(2) .
N2 C8 1.330(2) .
N2 C9 1.342(3) .
C1 C2 1.418(2) .
C1 C6 1.426(2) .
C2 C3 1.369(3) .
C2 H2 1.02(2) .
C3 C4 1.384(3) .
C3 H3 0.88(3) .
C4 C5 1.356(3) .
C4 H4 0.99(2) .
C5 C6 1.416(2) .
C5 H5 0.91(2) .
C6 C7 1.425(2) .
C7 H7 0.963(19) .
C8 C12 1.385(3) .
C9 C10 1.368(3) .
C9 H9 0.99(3) .
C10 C11 1.364(4) .
C10 H10 0.90(2) .
C11 C12 1.369(3) .
C11 H11 0.89(3) .
C12 H12 0.88(3) .

loop_
_geom_torsion_atom_site_label_1
_geom_torsion_atom_site_label_2
_geom_torsion_atom_site_label_3
_geom_torsion_atom_site_label_4
_geom_torsion
_geom_torsion_site_symmetry_1
O1 Zn1 O1 C1 -123.86(14) 7_647
N1 Zn1 O1 C1 134.57(13) 7_647
N1 Zn1 O1 C1 -5.73(14) .
O1 Zn1 N1 C7 113.82(13) 7_647
O1 Zn1 N1 C7 6.65(13) .
N1 Zn1 N1 C7 -123.84(13) 7_647
O1 Zn1 N1 C8 -70.47(12) 7_647
O1 Zn1 N1 C8 -177.64(11) .
N1 Zn1 N1 C8 51.87(10) 7_647
Zn1 O1 C1 C2 -177.33(12) .
Zn1 O1 C1 C6 3.1(2) .
O1 C1 C2 C3 -179.73(17) .
C6 C1 C2 C3 -0.1(3) .
C1 C2 C3 C4 0.1(3) .
C2 C3 C4 C5 0.2(3) .
C3 C4 C5 C6 -0.5(3) .
C4 C5 C6 C7 179.20(17) .
C4 C5 C6 C1 0.5(3) .
O1 C1 C6 C5 179.44(16) .
C2 C1 C6 C5 -0.1(2) .
O1 C1 C6 C7 0.8(3) .
C2 C1 C6 C7 -178.76(15) .
C8 N1 C7 C6 179.28(15) .
Zn1 N1 C7 C6 -5.3(2) .
C5 C6 C7 N1 -178.13(16) .
C1 C6 C7 N1 0.5(3) .
C9 N2 C8 C12 1.6(3) .
C9 N2 C8 N1 -179.03(15) .
C7 N1 C8 N2 174.86(14) .
Zn1 N1 C8 N2 -0.91(17) .
C7 N1 C8 C12 -5.8(3) .
Zn1 N1 C8 C12 178.46(15) .
C8 N2 C9 C10 0.4(3) .
N2 C9 C10 C11 -1.5(3) .
C9 C10 C11 C12 0.5(4) .
C10 C11 C12 C8 1.3(4) .
N2 C8 C12 C11 -2.5(3) .
N1 C8 C12 C11 178.3(2) .
